data_4325259
loop_
_publ_author_name
'Benjamin K. Liebov'
'Caitlin E. Weigle'
'Kyle V. Keinath'
'Jennifer E. Leap'
'Robert D. Pike'
'Joseph M. Keane'

_publ_section_title
;
 Topological Variations of the PDP Ligand and Its Prospects in
 Molybdenum(0) Dearomatization Agents
;
_journal_name_full 'Inorganic Chemistry'
_journal_page_first 4677
_journal_page_last 4679
_journal_paper_doi 10.1021/ic200403t
_journal_volume 50
_journal_year 2011
_chemical_absolute_configuration unk
_chemical_formula_moiety 'C21 H26 Mo N5 O2, F6 P'
_chemical_formula_sum 'C21 H26 F6 Mo N5 O2 P'
_chemical_formula_weight 621.38
_chemical_name_systematic
; 

 ? 

;
_space_group_IT_number 19
_symmetry_cell_setting orthorhombic
_symmetry_space_group_name_Hall 'P 2ac 2ab'
_symmetry_space_group_name_H-M 'P 21 21 21'
_atom_sites_solution_hydrogens geom
_atom_sites_solution_primary direct
_atom_sites_solution_secondary difmap
_audit_creation_method SHELXL-97
_cell_angle_alpha 90.00
_cell_angle_beta 90.00
_cell_angle_gamma 90.00
_cell_formula_units_Z 4
_cell_length_a 10.1405(2)
_cell_length_b 11.8097(2)
_cell_length_c 19.7182(4)
_cell_measurement_reflns_used 8546
_cell_measurement_temperature 100(2)
_cell_measurement_theta_max 67.34
_cell_measurement_theta_min 4.36
_cell_volume 2361.38(8)
_computing_cell_refinement 'SAINTPLUS (Bruker AXS, 2004)'
_computing_data_collection 'APEX2 (Bruker AXS, 2004)'
_computing_data_reduction SAINTPLUS
_computing_molecular_graphics 'ORTEP3 (Farrugia, 1997)'
_computing_publication_material 'SHELXL97 (Sheldrick, 1997)'
_computing_structure_refinement 'XSHELL (Bruker, 2004)'
_computing_structure_solution 'SHELXS97 (Sheldrick, 1997)'
_diffrn_ambient_temperature 100(2)
_diffrn_measured_fraction_theta_full 0.986
_diffrn_measured_fraction_theta_max 0.986
_diffrn_measurement_device_type 'Bruker SMART APEX II CCD'
_diffrn_measurement_method '\w and \y'
_diffrn_radiation_monochromator graphite
_diffrn_radiation_source 'fine-focus sealed tube'
_diffrn_radiation_type CuK\a
_diffrn_radiation_wavelength 1.54178
_diffrn_reflns_av_R_equivalents 0.0292
_diffrn_reflns_av_sigmaI/netI 0.0440
_diffrn_reflns_limit_h_max 11
_diffrn_reflns_limit_h_min -10
_diffrn_reflns_limit_k_max 13
_diffrn_reflns_limit_k_min -14
_diffrn_reflns_limit_l_max 23
_diffrn_reflns_limit_l_min -23
_diffrn_reflns_number 12366
_diffrn_reflns_theta_full 66.98
_diffrn_reflns_theta_max 66.98
_diffrn_reflns_theta_min 4.36
_diffrn_standards_number 0
_exptl_absorpt_coefficient_mu 5.903
_exptl_absorpt_correction_T_max 0.4336
_exptl_absorpt_correction_T_min 0.3211
_exptl_absorpt_correction_type numerical
_exptl_absorpt_process_details 'SADABS (Sheldrick, 2004)'
_exptl_crystal_colour red
_exptl_crystal_density_diffrn 1.748
_exptl_crystal_description block
_exptl_crystal_F_000 1256
_exptl_crystal_size_max 0.25
_exptl_crystal_size_mid 0.22
_exptl_crystal_size_min 0.17
_refine_diff_density_max 0.751
_refine_diff_density_min -0.521
_refine_diff_density_rms 0.068
_refine_ls_abs_structure_details 'Flack H D (1983), Acta Cryst. A39, 876-881'
_refine_ls_abs_structure_Flack 0.014(8)
_refine_ls_extinction_method none
_refine_ls_goodness_of_fit_ref 1.085
_refine_ls_hydrogen_treatment constr
_refine_ls_matrix_type full
_refine_ls_number_parameters 325
_refine_ls_number_reflns 4063
_refine_ls_number_restraints 0
_refine_ls_restrained_S_all 1.085
_refine_ls_R_factor_all 0.0253
_refine_ls_R_factor_gt 0.0242
_refine_ls_shift/su_max 0.002
_refine_ls_shift/su_mean 0.000
_refine_ls_structure_factor_coef Fsqd
_refine_ls_weighting_details 'calc w=1/[\s^2^(Fo^2^)+(0.0262P)^2^+0.0416P] where P=(Fo^2^+2Fc^2^)/3'
_refine_ls_weighting_scheme calc
_refine_ls_wR_factor_gt 0.0577
_refine_ls_wR_factor_ref 0.0581
_reflns_number_gt 3945
_reflns_number_total 4063
_reflns_threshold_expression >2sigma(I)
_cod_data_source_file ic200403t_si_001_2.cif
_cod_data_source_block p212121
_cod_database_code 4325259

loop_
_symmetry_equiv_pos_as_xyz
'x, y, z'
'-x+1/2, -y, z+1/2'
'-x, y+1/2, -z+1/2'
'x+1/2, -y+1/2, -z'

loop_
_atom_site_label
_atom_site_type_symbol
_atom_site_fract_x
_atom_site_fract_y
_atom_site_fract_z
_atom_site_U_iso_or_equiv
_atom_site_adp_type
_atom_site_occupancy
_atom_site_symmetry_multiplicity
_atom_site_calc_flag
_atom_site_refinement_flags
Mo1 Mo 0.08181(2) 0.300199(17) 0.830783(10) 0.01466(7) Uani 1 1 d .
O1 O 0.1939(2) 0.50702(18) 0.75183(12) 0.0246(5) Uani 1 1 d .
O2 O -0.1352(2) 0.4413(2) 0.89013(12) 0.0280(5) Uani 1 1 d .
N1 N 0.0450(3) 0.1485(2) 0.89783(12) 0.0181(5) Uani 1 1 d .
N2 N 0.2606(2) 0.2952(2) 0.89803(11) 0.0174(4) Uani 1 1 d .
N3 N 0.2113(2) 0.18168(19) 0.77014(12) 0.0160(5) Uani 1 1 d .
N4 N -0.0403(3) 0.2501(2) 0.74523(12) 0.0168(5) Uani 1 1 d .
N5 N -0.0410(3) 0.3878(2) 0.86995(13) 0.0206(5) Uani 1 1 d .
C1 C -0.0430(3) 0.0654(2) 0.88648(15) 0.0188(6) Uani 1 1 d .
H1 H -0.1103 0.0770 0.8537 0.023 Uiso 1 1 calc R
C2 C -0.0385(3) -0.0371(3) 0.92134(17) 0.0238(6) Uani 1 1 d .
H2 H -0.1032 -0.0937 0.9132 0.029 Uiso 1 1 calc R
C3 C 0.0610(3) -0.0555(2) 0.96780(15) 0.0234(6) Uani 1 1 d .
H3 H 0.0678 -0.1262 0.9906 0.028 Uiso 1 1 calc R
C4 C 0.1512(3) 0.0304(3) 0.98089(16) 0.0223(6) Uani 1 1 d .
H4 H 0.2201 0.0197 1.0129 0.027 Uiso 1 1 calc R
C5 C 0.1383(3) 0.1328(2) 0.94591(15) 0.0185(6) Uani 1 1 d .
C6 C 0.2235(3) 0.2333(2) 0.96105(15) 0.0211(6) Uani 1 1 d .
H6A H 0.1757 0.2853 0.9918 0.025 Uiso 1 1 calc R
H6B H 0.3045 0.2078 0.9845 0.025 Uiso 1 1 calc R
C7 C 0.3141(3) 0.4100(3) 0.91843(15) 0.0214(6) Uani 1 1 d .
H7A H 0.3378 0.4110 0.9671 0.026 Uiso 1 1 calc R
H7B H 0.2482 0.4702 0.9098 0.026 Uiso 1 1 calc R
C8 C 0.4353(3) 0.4269(2) 0.87458(15) 0.0224(6) Uani 1 1 d .
H8A H 0.4970 0.4820 0.8953 0.027 Uiso 1 1 calc R
H8B H 0.4112 0.4531 0.8285 0.027 Uiso 1 1 calc R
C9 C 0.4951(3) 0.3071(3) 0.87288(15) 0.0228(6) Uani 1 1 d .
H9A H 0.5593 0.2989 0.8354 0.027 Uiso 1 1 calc R
H9B H 0.5388 0.2882 0.9163 0.027 Uiso 1 1 calc R
C10 C 0.3726(3) 0.2337(2) 0.86117(16) 0.0194(6) Uani 1 1 d .
H10 H 0.3864 0.1576 0.8823 0.023 Uiso 1 1 calc R
C11 C 0.3498(3) 0.2196(2) 0.78425(15) 0.0162(6) Uani 1 1 d .
H11 H 0.3677 0.2927 0.7604 0.019 Uiso 1 1 calc R
C12 C 0.4390(3) 0.1252(2) 0.75494(15) 0.0207(6) Uani 1 1 d .
H12A H 0.5144 0.1102 0.7855 0.025 Uiso 1 1 calc R
H12B H 0.4733 0.1471 0.7098 0.025 Uiso 1 1 calc R
C13 C 0.3490(3) 0.0197(3) 0.74936(17) 0.0210(6) Uani 1 1 d .
H13A H 0.3372 -0.0028 0.7014 0.025 Uiso 1 1 calc R
H13B H 0.3869 -0.0449 0.7747 0.025 Uiso 1 1 calc R
C14 C 0.2172(3) 0.0566(2) 0.78057(15) 0.0177(6) Uani 1 1 d .
H14A H 0.1425 0.0187 0.7575 0.021 Uiso 1 1 calc R
H14B H 0.2143 0.0379 0.8295 0.021 Uiso 1 1 calc R
C15 C 0.1727(3) 0.2040(3) 0.69829(14) 0.0176(5) Uani 1 1 d .
H15A H 0.2082 0.1434 0.6688 0.021 Uiso 1 1 calc R
H15B H 0.2111 0.2769 0.6833 0.021 Uiso 1 1 calc R
C16 C 0.0256(3) 0.2085(3) 0.69143(14) 0.0173(5) Uani 1 1 d .
C17 C -0.0372(3) 0.1808(2) 0.63084(16) 0.0220(6) Uani 1 1 d .
H17 H 0.0109 0.1480 0.5945 0.026 Uiso 1 1 calc R
C18 C -0.1709(3) 0.2019(3) 0.62451(16) 0.0246(6) Uani 1 1 d .
H18 H -0.2153 0.1864 0.5831 0.030 Uiso 1 1 calc R
C19 C -0.2386(3) 0.2459(2) 0.67919(17) 0.0240(6) Uani 1 1 d .
H19 H -0.3302 0.2620 0.6758 0.029 Uiso 1 1 calc R
C20 C -0.1710(3) 0.2662(2) 0.73915(17) 0.0210(6) Uani 1 1 d .
H20 H -0.2190 0.2924 0.7774 0.025 Uiso 1 1 calc R
C21 C 0.1485(3) 0.4298(2) 0.77904(15) 0.0183(6) Uani 1 1 d .
P1 P 0.55289(8) 0.90271(7) 0.92666(4) 0.02188(17) Uani 1 1 d .
F1 F 0.6412(3) 0.9962(2) 0.89000(13) 0.0549(7) Uani 1 1 d .
F2 F 0.6837(2) 0.8349(2) 0.94785(14) 0.0506(7) Uani 1 1 d .
F3 F 0.5481(2) 0.8339(2) 0.85677(13) 0.0534(7) Uani 1 1 d .
F4 F 0.4657(2) 0.8091(2) 0.96261(13) 0.0430(5) Uani 1 1 d .
F5 F 0.4217(2) 0.96686(16) 0.90397(11) 0.0371(5) Uani 1 1 d .
F6 F 0.5596(3) 0.9714(2) 0.99558(12) 0.0550(7) Uani 1 1 d .

loop_
_atom_site_aniso_label
_atom_site_aniso_U_11
_atom_site_aniso_U_22
_atom_site_aniso_U_33
_atom_site_aniso_U_23
_atom_site_aniso_U_13
_atom_site_aniso_U_12
Mo1 0.01715(11) 0.01221(10) 0.01462(10) -0.00116(8) 0.00083(8) -0.00006(8)
O1 0.0339(13) 0.0159(11) 0.0241(12) 0.0036(9) 0.0007(9) -0.0010(9)
O2 0.0279(13) 0.0266(11) 0.0296(13) -0.0052(9) 0.0089(9) 0.0078(9)
N1 0.0214(14) 0.0174(11) 0.0155(12) -0.0011(9) 0.0032(9) 0.0001(9)
N2 0.0223(12) 0.0137(10) 0.0161(11) 0.0003(10) 0.0002(8) -0.0020(11)
N3 0.0203(13) 0.0095(12) 0.0183(12) -0.0023(8) -0.0007(9) -0.0005(8)
N4 0.0193(14) 0.0121(10) 0.0191(12) 0.0018(9) -0.0020(9) -0.0024(8)
N5 0.0251(15) 0.0167(12) 0.0200(13) -0.0009(9) 0.0017(10) -0.0019(10)
C1 0.0175(16) 0.0188(14) 0.0202(14) -0.0031(11) 0.0034(11) -0.0039(10)
C2 0.0249(17) 0.0204(15) 0.0261(16) -0.0071(12) 0.0060(12) -0.0037(11)
C3 0.0338(19) 0.0138(13) 0.0228(15) 0.0025(10) 0.0078(13) -0.0020(12)
C4 0.0259(17) 0.0220(15) 0.0190(15) 0.0023(11) 0.0029(11) -0.0007(12)
C5 0.0232(15) 0.0165(14) 0.0159(14) -0.0005(10) 0.0026(11) -0.0027(11)
C6 0.0252(17) 0.0208(16) 0.0173(14) 0.0027(11) -0.0042(11) -0.0051(11)
C7 0.0285(17) 0.0188(15) 0.0170(14) -0.0033(11) 0.0003(12) -0.0096(12)
C8 0.0251(18) 0.0201(14) 0.0220(14) 0.0015(11) -0.0008(12) -0.0067(12)
C9 0.0204(15) 0.0216(15) 0.0263(15) 0.0015(13) -0.0035(11) -0.0026(13)
C10 0.0178(16) 0.0191(15) 0.0214(15) 0.0040(10) -0.0007(10) 0.0010(10)
C11 0.0155(14) 0.0120(14) 0.0212(14) 0.0013(10) 0.0028(11) -0.0009(10)
C12 0.0198(16) 0.0178(13) 0.0247(14) 0.0002(11) 0.0029(11) 0.0027(11)
C13 0.0207(16) 0.0159(14) 0.0265(16) 0.0006(12) 0.0028(12) 0.0010(11)
C14 0.0214(16) 0.0109(13) 0.0209(14) 0.0003(10) 0.0000(11) -0.0009(10)
C15 0.0224(14) 0.0137(12) 0.0168(13) -0.0007(12) 0.0008(10) 0.0038(13)
C16 0.0238(15) 0.0092(12) 0.0189(13) 0.0014(11) 0.0007(10) -0.0026(11)
C17 0.0317(17) 0.0114(14) 0.0227(14) 0.0000(10) -0.0040(12) -0.0013(11)
C18 0.0312(17) 0.0138(12) 0.0288(15) 0.0039(13) -0.0116(12) -0.0024(13)
C19 0.0240(16) 0.0165(12) 0.0317(18) 0.0035(12) -0.0042(13) 0.0018(11)
C20 0.0214(17) 0.0133(14) 0.0282(16) 0.0008(11) 0.0005(12) 0.0029(10)
C21 0.0220(16) 0.0163(14) 0.0166(14) -0.0024(11) -0.0026(11) 0.0038(11)
P1 0.0219(4) 0.0248(4) 0.0189(4) 0.0021(3) -0.0011(3) -0.0018(3)
F1 0.0402(14) 0.0743(18) 0.0502(15) 0.0324(13) -0.0059(11) -0.0238(13)
F2 0.0240(12) 0.0635(17) 0.0644(17) 0.0224(12) -0.0102(10) 0.0014(10)
F3 0.0428(15) 0.0715(17) 0.0460(13) -0.0303(12) -0.0032(10) 0.0153(11)
F4 0.0325(11) 0.0330(11) 0.0635(14) 0.0237(11) -0.0069(9) -0.0079(9)
F5 0.0340(12) 0.0344(10) 0.0430(11) 0.0126(8) 0.0025(10) 0.0091(10)
F6 0.078(2) 0.0532(14) 0.0339(12) -0.0115(10) -0.0038(12) -0.0145(13)

loop_
_atom_type_symbol
_atom_type_description
_atom_type_scat_dispersion_real
_atom_type_scat_dispersion_imag
_atom_type_scat_source
C C 0.0181 0.0091 'International Tables Vol C Tables 4.2.6.8 and 6.1.1.4'
H H 0.0000 0.0000 'International Tables Vol C Tables 4.2.6.8 and 6.1.1.4'
N N 0.0311 0.0180 'International Tables Vol C Tables 4.2.6.8 and 6.1.1.4'
O O 0.0492 0.0322 'International Tables Vol C Tables 4.2.6.8 and 6.1.1.4'
F F 0.0727 0.0534 'International Tables Vol C Tables 4.2.6.8 and 6.1.1.4'
P P 0.2955 0.4335 'International Tables Vol C Tables 4.2.6.8 and 6.1.1.4'
Mo Mo -0.0483 2.7339 'International Tables Vol C Tables 4.2.6.8 and 6.1.1.4'

loop_
_geom_angle_atom_site_label_1
_geom_angle_atom_site_label_2
_geom_angle_atom_site_label_3
_geom_angle
N5 Mo1 C21 90.79(12)
N5 Mo1 N4 95.49(11)
C21 Mo1 N4 90.29(11)
N5 Mo1 N2 108.74(11)
C21 Mo1 N2 92.82(11)
N4 Mo1 N2 155.51(9)
N5 Mo1 N1 95.21(10)
C21 Mo1 N1 168.98(11)
N4 Mo1 N1 98.30(9)
N2 Mo1 N1 76.51(9)
N5 Mo1 N3 171.05(10)
C21 Mo1 N3 90.43(11)
N4 Mo1 N3 75.64(9)
N2 Mo1 N3 80.05(9)
N1 Mo1 N3 85.08(9)
C1 N1 C5 118.8(3)
C1 N1 Mo1 126.2(2)
C5 N1 Mo1 113.81(19)
C6 N2 C7 107.9(2)
C6 N2 C10 110.5(2)
C7 N2 C10 106.5(2)
C6 N2 Mo1 107.56(18)
C7 N2 Mo1 114.97(18)
C10 N2 Mo1 109.32(16)
C14 N3 C15 108.4(2)
C14 N3 C11 103.4(2)
C15 N3 C11 111.6(2)
C14 N3 Mo1 124.27(18)
C15 N3 Mo1 103.90(16)
C11 N3 Mo1 105.12(16)
C20 N4 C16 118.1(3)
C20 N4 Mo1 126.3(2)
C16 N4 Mo1 115.34(19)
O2 N5 Mo1 171.5(2)
N1 C1 C2 122.0(3)
N1 C1 H1 119.0
C2 C1 H1 119.0
C3 C2 C1 119.2(3)
C3 C2 H2 120.4
C1 C2 H2 120.4
C2 C3 C4 119.3(3)
C2 C3 H3 120.4
C4 C3 H3 120.4
C3 C4 C5 118.6(3)
C3 C4 H4 120.7
C5 C4 H4 120.7
N1 C5 C4 122.0(3)
N1 C5 C6 115.8(3)
C4 C5 C6 122.2(3)
N2 C6 C5 111.6(2)
N2 C6 H6A 109.3
C5 C6 H6A 109.3
N2 C6 H6B 109.3
C5 C6 H6B 109.3
H6A C6 H6B 108.0
N2 C7 C8 104.9(2)
N2 C7 H7A 110.8
C8 C7 H7A 110.8
N2 C7 H7B 110.8
C8 C7 H7B 110.8
H7A C7 H7B 108.8
C7 C8 C9 102.2(2)
C7 C8 H8A 111.3
C9 C8 H8A 111.3
C7 C8 H8B 111.3
C9 C8 H8B 111.3
H8A C8 H8B 109.2
C10 C9 C8 101.8(2)
C10 C9 H9A 111.4
C8 C9 H9A 111.4
C10 C9 H9B 111.4
C8 C9 H9B 111.4
H9A C9 H9B 109.3
N2 C10 C9 105.2(2)
N2 C10 C11 114.0(2)
C9 C10 C11 109.3(2)
N2 C10 H10 109.4
C9 C10 H10 109.4
C11 C10 H10 109.4
N3 C11 C10 110.8(2)
N3 C11 C12 105.3(2)
C10 C11 C12 110.9(2)
N3 C11 H11 109.9
C10 C11 H11 109.9
C12 C11 H11 109.9
C11 C12 C13 105.2(2)
C11 C12 H12A 110.7
C13 C12 H12A 110.7
C11 C12 H12B 110.7
C13 C12 H12B 110.7
H12A C12 H12B 108.8
C14 C13 C12 104.8(2)
C14 C13 H13A 110.8
C12 C13 H13A 110.8
C14 C13 H13B 110.8
C12 C13 H13B 110.8
H13A C13 H13B 108.9
N3 C14 C13 105.1(2)
N3 C14 H14A 110.7
C13 C14 H14A 110.7
N3 C14 H14B 110.7
C13 C14 H14B 110.7
H14A C14 H14B 108.8
N3 C15 C16 110.7(2)
N3 C15 H15A 109.5
C16 C15 H15A 109.5
N3 C15 H15B 109.5
C16 C15 H15B 109.5
H15A C15 H15B 108.1
N4 C16 C17 122.3(3)
N4 C16 C15 115.8(3)
C17 C16 C15 121.6(3)
C18 C17 C16 118.9(3)
C18 C17 H17 120.5
C16 C17 H17 120.5
C19 C18 C17 119.0(3)
C19 C18 H18 120.5
C17 C18 H18 120.5
C18 C19 C20 119.0(3)
C18 C19 H19 120.5
C20 C19 H19 120.5
N4 C20 C19 122.6(3)
N4 C20 H20 118.7
C19 C20 H20 118.7
O1 C21 Mo1 175.6(3)
F4 P1 F6 89.86(14)
F4 P1 F5 89.53(12)
F6 P1 F5 91.88(14)
F4 P1 F1 179.50(17)
F6 P1 F1 90.57(15)
F5 P1 F1 90.71(13)
F4 P1 F3 90.82(15)
F6 P1 F3 179.21(16)
F5 P1 F3 88.53(13)
F1 P1 F3 88.76(16)
F4 P1 F2 89.78(13)
F6 P1 F2 89.83(16)
F5 P1 F2 178.15(14)
F1 P1 F2 89.97(14)
F3 P1 F2 89.77(14)

loop_
_geom_bond_atom_site_label_1
_geom_bond_atom_site_label_2
_geom_bond_distance
Mo1 N5 1.793(3)
Mo1 C21 1.960(3)
Mo1 N4 2.174(2)
Mo1 N2 2.247(2)
Mo1 N1 2.258(2)
Mo1 N3 2.261(2)
O1 C21 1.154(4)
O2 N5 1.213(4)
N1 C1 1.345(4)
N1 C5 1.351(4)
N2 C6 1.490(4)
N2 C7 1.515(4)
N2 C10 1.532(4)
N3 C14 1.493(3)
N3 C15 1.493(4)
N3 C11 1.500(4)
N4 C20 1.345(4)
N4 C16 1.347(4)
C1 C2 1.393(5)
C1 H1 0.9500
C2 C3 1.380(5)
C2 H2 0.9500
C3 C4 1.390(4)
C3 H3 0.9500
C4 C5 1.399(4)
C4 H4 0.9500
C5 C6 1.498(4)
C6 H6A 0.9900
C6 H6B 0.9900
C7 C8 1.516(4)
C7 H7A 0.9900
C7 H7B 0.9900
C8 C9 1.539(4)
C8 H8A 0.9900
C8 H8B 0.9900
C9 C10 1.533(4)
C9 H9A 0.9900
C9 H9B 0.9900
C10 C11 1.543(4)
C10 H10 1.0000
C11 C12 1.547(4)
C11 H11 1.0000
C12 C13 1.549(4)
C12 H12A 0.9900
C12 H12B 0.9900
C13 C14 1.534(4)
C13 H13A 0.9900
C13 H13B 0.9900
C14 H14A 0.9900
C14 H14B 0.9900
C15 C16 1.498(4)
C15 H15A 0.9900
C15 H15B 0.9900
C16 C17 1.393(4)
C17 C18 1.383(5)
C17 H17 0.9500
C18 C19 1.380(5)
C18 H18 0.9500
C19 C20 1.388(5)
C19 H19 0.9500
C20 H20 0.9500
P1 F4 1.583(2)
P1 F6 1.584(2)
P1 F5 1.595(2)
P1 F1 1.595(2)
P1 F3 1.600(2)
P1 F2 1.605(2)

loop_
_geom_torsion_atom_site_label_1
_geom_torsion_atom_site_label_2
_geom_torsion_atom_site_label_3
_geom_torsion_atom_site_label_4
_geom_torsion
N5 Mo1 N1 C1 88.4(3)
C21 Mo1 N1 C1 -148.9(5)
N4 Mo1 N1 C1 -7.9(3)
N2 Mo1 N1 C1 -163.5(3)
N3 Mo1 N1 C1 -82.6(2)
N5 Mo1 N1 C5 -104.3(2)
C21 Mo1 N1 C5 18.4(7)
N4 Mo1 N1 C5 159.3(2)
N2 Mo1 N1 C5 3.7(2)
N3 Mo1 N1 C5 84.6(2)
N5 Mo1 N2 C6 67.3(2)
C21 Mo1 N2 C6 159.09(19)
N4 Mo1 N2 C6 -104.0(2)
N1 Mo1 N2 C6 -23.69(17)
N3 Mo1 N2 C6 -110.98(19)
N5 Mo1 N2 C7 -52.9(2)
C21 Mo1 N2 C7 38.8(2)
N4 Mo1 N2 C7 135.8(2)
N1 Mo1 N2 C7 -143.9(2)
N3 Mo1 N2 C7 128.78(19)
N5 Mo1 N2 C10 -172.67(18)
C21 Mo1 N2 C10 -80.87(19)
N4 Mo1 N2 C10 16.0(3)
N1 Mo1 N2 C10 96.35(18)
N3 Mo1 N2 C10 9.06(17)
N5 Mo1 N3 C14 -82.4(7)
C21 Mo1 N3 C14 179.8(2)
N4 Mo1 N3 C14 -90.0(2)
N2 Mo1 N3 C14 87.0(2)
N1 Mo1 N3 C14 9.9(2)
N5 Mo1 N3 C15 41.8(7)
C21 Mo1 N3 C15 -55.98(19)
N4 Mo1 N3 C15 34.21(18)
N2 Mo1 N3 C15 -148.77(19)
N1 Mo1 N3 C15 134.09(18)
N5 Mo1 N3 C11 159.2(6)
C21 Mo1 N3 C11 61.43(18)
N4 Mo1 N3 C11 151.63(18)
N2 Mo1 N3 C11 -31.36(17)
N1 Mo1 N3 C11 -108.49(17)
N5 Mo1 N4 C20 -12.2(3)
C21 Mo1 N4 C20 -103.0(3)
N2 Mo1 N4 C20 159.6(2)
N1 Mo1 N4 C20 83.9(3)
N3 Mo1 N4 C20 166.7(3)
N5 Mo1 N4 C16 161.5(2)
C21 Mo1 N4 C16 70.7(2)
N2 Mo1 N4 C16 -26.8(3)
N1 Mo1 N4 C16 -102.4(2)
N3 Mo1 N4 C16 -19.7(2)
C21 Mo1 N5 O2 98.4(16)
N4 Mo1 N5 O2 8.0(16)
N2 Mo1 N5 O2 -168.4(15)
N1 Mo1 N5 O2 -90.9(15)
N3 Mo1 N5 O2 1(2)
C5 N1 C1 C2 -1.9(4)
Mo1 N1 C1 C2 164.8(2)
N1 C1 C2 C3 -1.6(5)
C1 C2 C3 C4 2.7(5)
C2 C3 C4 C5 -0.4(5)
C1 N1 C5 C4 4.3(4)
Mo1 N1 C5 C4 -164.0(2)
C1 N1 C5 C6 -173.6(3)
Mo1 N1 C5 C6 18.1(3)
C3 C4 C5 N1 -3.2(5)
C3 C4 C5 C6 174.6(3)
C7 N2 C6 C5 165.2(2)
C10 N2 C6 C5 -78.7(3)
Mo1 N2 C6 C5 40.6(3)
N1 C5 C6 N2 -40.6(4)
C4 C5 C6 N2 141.5(3)
C6 N2 C7 C8 136.4(3)
C10 N2 C7 C8 17.7(3)
Mo1 N2 C7 C8 -103.6(2)
N2 C7 C8 C9 -38.3(3)
C7 C8 C9 C10 44.0(3)
C6 N2 C10 C9 -107.0(3)
C7 N2 C10 C9 10.0(3)
Mo1 N2 C10 C9 134.77(19)
C6 N2 C10 C11 133.3(2)
C7 N2 C10 C11 -109.7(3)
Mo1 N2 C10 C11 15.0(3)
C8 C9 C10 N2 -33.1(3)
C8 C9 C10 C11 89.6(3)
C14 N3 C11 C10 -82.6(3)
C15 N3 C11 C10 161.0(2)
Mo1 N3 C11 C10 49.0(2)
C14 N3 C11 C12 37.4(3)
C15 N3 C11 C12 -79.0(3)
Mo1 N3 C11 C12 168.99(17)
N2 C10 C11 N3 -44.5(3)
C9 C10 C11 N3 -161.8(2)
N2 C10 C11 C12 -161.0(2)
C9 C10 C11 C12 81.6(3)
N3 C11 C12 C13 -20.2(3)
C10 C11 C12 C13 99.7(3)
C11 C12 C13 C14 -4.1(3)
C15 N3 C14 C13 78.4(3)
C11 N3 C14 C13 -40.3(3)
Mo1 N3 C14 C13 -159.40(19)
C12 C13 C14 N3 27.2(3)
C14 N3 C15 C16 88.5(3)
C11 N3 C15 C16 -158.3(2)
Mo1 N3 C15 C16 -45.5(3)
C20 N4 C16 C17 -0.7(4)
Mo1 N4 C16 C17 -175.0(2)
C20 N4 C16 C15 173.7(3)
Mo1 N4 C16 C15 -0.6(3)
N3 C15 C16 N4 33.0(4)
N3 C15 C16 C17 -152.6(3)
N4 C16 C17 C18 3.2(5)
C15 C16 C17 C18 -170.9(3)
C16 C17 C18 C19 -2.3(5)
C17 C18 C19 C20 -0.9(5)
C16 N4 C20 C19 -2.7(4)
Mo1 N4 C20 C19 170.9(2)
C18 C19 C20 N4 3.5(5)
N5 Mo1 C21 O1 95(3)
N4 Mo1 C21 O1 -169(3)
N2 Mo1 C21 O1 -14(3)
N1 Mo1 C21 O1 -28(4)
N3 Mo1 C21 O1 -94(3)
